data_4027302
loop_
_publ_author_name
'Muthupandi Nagaraj'
'Muthusamy Boominathan'
'Devanathan Perumal'
'Shanmugam Muthusubramanian'
'Nattamai Bhuvanesh'

_publ_section_title
;
 Copper(I)-Catalyzed Cascade Sulfonimidate to Sulfonamide Rearrangement:
 Synthesis of Imidazo[1,2-a][1,4]diazepin-7(6H)-one
;
_journal_name_full 'Journal of Organic Chemistry'
_journal_page_first 6319
_journal_page_last 6326
_journal_paper_doi 10.1021/jo300855f
_journal_volume 77
_journal_year 2012
_chemical_formula_moiety 142-144
_chemical_formula_sum 'C19 H16 N2 O'
_chemical_formula_weight 288.34
_chemical_name_common 'imidazole derivative'
_space_group_IT_number 14
_symmetry_cell_setting monoclinic
_symmetry_space_group_name_Hall '-P 2yn'
_symmetry_space_group_name_H-M 'P 1 21/n 1'
_atom_sites_solution_hydrogens geom
_atom_sites_solution_primary direct
_atom_sites_solution_secondary difmap
_cell_angle_alpha 90.00
_cell_angle_beta 115.180(7)
_cell_angle_gamma 90.00
_cell_formula_units_Z 4
_cell_length_a 10.3272(12)
_cell_length_b 14.0891(17)
_cell_length_c 11.5515(15)
_cell_measurement_reflns_used 1008
_cell_measurement_temperature 110(2)
_cell_measurement_theta_max 62.51
_cell_measurement_theta_min 4.82
_cell_volume 1521.0(3)
_computing_cell_refinement
;
CELL-NOW (Sheldrick, 2003) and SAINT (BRUKER-NONIUS, 2003)
;
_computing_data_collection 'FRAMBO (BRUKER-NONIUS, 2003)'
_computing_data_reduction 'Bruker APEX2'
_computing_molecular_graphics 'X-SEED (Barbour, 2001)'
_computing_publication_material 'Bruker SHELXTL'
_computing_structure_refinement 'SHELXL-97 (Sheldrick, 2008)'
_computing_structure_solution 'SHELXS-97 (Sheldrick, 2008)'
_diffrn_ambient_temperature 110(2)
_diffrn_measured_fraction_theta_full 0.973
_diffrn_measured_fraction_theta_max 0.973
_diffrn_measurement_device_type 'BRUKER GADDS D8 Discover'
_diffrn_measurement_method 'phi and omega scans'
_diffrn_radiation_monochromator graphite
_diffrn_radiation_source 'fine-focus sealed tube'
_diffrn_radiation_type CuK\a
_diffrn_radiation_wavelength 1.54178
_diffrn_reflns_av_R_equivalents 0.0933
_diffrn_reflns_av_sigmaI/netI 0.0673
_diffrn_reflns_limit_h_max 11
_diffrn_reflns_limit_h_min -11
_diffrn_reflns_limit_k_max 15
_diffrn_reflns_limit_k_min -15
_diffrn_reflns_limit_l_max 12
_diffrn_reflns_limit_l_min -11
_diffrn_reflns_number 10916
_diffrn_reflns_theta_full 59.99
_diffrn_reflns_theta_max 59.99
_diffrn_reflns_theta_min 4.82
_diffrn_standards_decay_% 0
_diffrn_standards_interval_count 0
_diffrn_standards_number 0
_exptl_absorpt_coefficient_mu 0.623
_exptl_absorpt_correction_T_max 0.9636
_exptl_absorpt_correction_T_min 0.8855
_exptl_absorpt_correction_type multi-scan
_exptl_absorpt_process_details 'SADABS; (Sheldrick, 2006)'
_exptl_crystal_colour colorless
_exptl_crystal_density_diffrn 1.259
_exptl_crystal_description block
_exptl_crystal_F_000 608
_exptl_crystal_size_max 0.20
_exptl_crystal_size_mid 0.20
_exptl_crystal_size_min 0.06
_refine_diff_density_max 0.441
_refine_diff_density_min -0.518
_refine_diff_density_rms 0.128
_refine_ls_extinction_coef 0.063(4)
_refine_ls_extinction_expression Fc^*^=kFc[1+0.001xFc^2^\l^3^/sin(2\q)]^-1/4^
_refine_ls_extinction_method SHELXL
_refine_ls_goodness_of_fit_ref 1.075
_refine_ls_hydrogen_treatment constr
_refine_ls_matrix_type full
_refine_ls_number_parameters 200
_refine_ls_number_reflns 2199
_refine_ls_number_restraints 0
_refine_ls_restrained_S_all 1.075
_refine_ls_R_factor_all 0.0776
_refine_ls_R_factor_gt 0.0697
_refine_ls_shift/su_max 0.000
_refine_ls_shift/su_mean 0.000
_refine_ls_structure_factor_coef Fsqd
_refine_ls_weighting_details
; calc
[0.00000+1.00000exp(1.00(sin\q/\l)^2^)]/
[\s^2^(Fo^2^)+0.0000+0.0000*P+(0.1250P)^2^+0.0000sin\q/\l]
where P = 0.33333Fo^2^ + 0.66667Fc^2^
;
_refine_ls_weighting_scheme calc
_refine_ls_wR_factor_gt 0.1587
_refine_ls_wR_factor_ref 0.1645
_reflns_number_gt 1735
_reflns_number_total 2199
_reflns_threshold_expression >2sigma(I)
_cod_data_source_file jo300855f_si_002_2.cif
_cod_data_source_block smb
_cod_database_code 4027302

loop_
_symmetry_equiv_pos_as_xyz
'x, y, z'
'-x+1/2, y+1/2, -z+1/2'
'-x, -y, -z'
'x-1/2, -y-1/2, z-1/2'

loop_
_atom_site_label
_atom_site_type_symbol
_atom_site_fract_x
_atom_site_fract_y
_atom_site_fract_z
_atom_site_U_iso_or_equiv
_atom_site_adp_type
_atom_site_occupancy
_atom_site_symmetry_multiplicity
_atom_site_calc_flag
_atom_site_refinement_flags
C1 C 0.9042(2) 0.28672(17) 0.0266(2) 0.0222(6) Uani 1 1 d .
C2 C 0.9770(3) 0.24260(17) 0.1439(2) 0.0263(6) Uani 1 1 d .
H2A H 1.0300 0.2799 0.2175 0.032 Uiso 1 1 calc R
C3 C 0.9735(3) 0.14472(17) 0.1552(2) 0.0306(6) Uani 1 1 d .
H3A H 1.0245 0.1154 0.2361 0.037 Uiso 1 1 calc R
C4 C 0.8962(3) 0.08993(18) 0.0491(2) 0.0306(6) Uani 1 1 d .
H4A H 0.8929 0.0229 0.0568 0.037 Uiso 1 1 calc R
C5 C 0.8234(3) 0.13315(18) -0.0685(2) 0.0322(6) Uani 1 1 d .
H5A H 0.7701 0.0956 -0.1417 0.039 Uiso 1 1 calc R
C6 C 0.8277(3) 0.23128(18) -0.0804(2) 0.0270(6) Uani 1 1 d .
H6A H 0.7784 0.2603 -0.1618 0.032 Uiso 1 1 calc R
C7 C 0.9166(2) 0.39369(15) 0.0161(2) 0.0215(6) Uani 1 1 d .
H7A H 1.0126 0.4067 0.0177 0.026 Uiso 1 1 calc R
C8 C 0.9099(2) 0.44684(15) 0.1263(2) 0.0197(6) Uani 1 1 d .
C9 C 0.9638(2) 0.54057(15) 0.2896(2) 0.0209(6) Uani 1 1 d .
C10 C 0.8331(2) 0.50245(15) 0.2644(2) 0.0230(6) Uani 1 1 d .
H10A H 0.7762 0.5147 0.3093 0.028 Uiso 1 1 calc R
C11 C 1.0502(2) 0.60790(15) 0.3902(2) 0.0220(6) Uani 1 1 d .
C12 C 1.1902(3) 0.62934(17) 0.4123(2) 0.0287(6) Uani 1 1 d .
H12A H 1.2304 0.6010 0.3604 0.034 Uiso 1 1 calc R
C13 C 1.2718(3) 0.69124(18) 0.5084(2) 0.0327(6) Uani 1 1 d .
H13A H 1.3679 0.7041 0.5231 0.039 Uiso 1 1 calc R
C14 C 1.2144(3) 0.73448(17) 0.5833(2) 0.0309(6) Uani 1 1 d .
H14A H 1.2699 0.7779 0.6485 0.037 Uiso 1 1 calc R
C15 C 1.0758(3) 0.71392(17) 0.5625(2) 0.0300(6) Uani 1 1 d .
H15A H 1.0360 0.7431 0.6142 0.036 Uiso 1 1 calc R
C16 C 0.9940(3) 0.65152(16) 0.4676(2) 0.0263(6) Uani 1 1 d .
H16A H 0.8987 0.6380 0.4547 0.032 Uiso 1 1 calc R
C17 C 0.6734(2) 0.38102(17) 0.1033(2) 0.0265(6) Uani 1 1 d .
H17A H 0.6445 0.3770 0.0100 0.032 Uiso 1 1 calc R
H17B H 0.6992 0.3163 0.1392 0.032 Uiso 1 1 calc R
C18 C 0.5526(3) 0.41510(17) 0.1256(2) 0.0284(6) Uani 1 1 d .
C19 C 0.4499(3) 0.43753(19) 0.1395(3) 0.0379(7) Uani 1 1 d .
H19A H 0.3640 0.4407 0.1522 0.057 Uiso 1 1 d R
N1 N 1.0108(2) 0.50503(13) 0.20173(17) 0.0211(5) Uani 1 1 d .
N2 N 0.7996(2) 0.44278(12) 0.16099(17) 0.0220(5) Uani 1 1 d .
O1 O 0.81193(16) 0.42935(11) -0.10194(14) 0.0240(5) Uani 1 1 d .
H1O H 0.8511 0.4526 -0.1471 0.036 Uiso 1 1 d R

loop_
_atom_site_aniso_label
_atom_site_aniso_U_11
_atom_site_aniso_U_22
_atom_site_aniso_U_33
_atom_site_aniso_U_23
_atom_site_aniso_U_13
_atom_site_aniso_U_12
C1 0.0175(12) 0.0279(13) 0.0250(12) -0.0007(9) 0.0128(10) 0.0018(10)
C2 0.0237(13) 0.0314(13) 0.0229(13) -0.0018(9) 0.0091(10) 0.0038(10)
C3 0.0315(14) 0.0326(14) 0.0289(14) 0.0048(10) 0.0140(11) 0.0057(11)
C4 0.0296(14) 0.0246(13) 0.0424(15) -0.0001(11) 0.0201(12) -0.0001(11)
C5 0.0290(14) 0.0318(13) 0.0351(15) -0.0090(11) 0.0128(11) -0.0036(11)
C6 0.0243(13) 0.0309(13) 0.0240(13) -0.0013(9) 0.0085(10) -0.0010(11)
C7 0.0157(11) 0.0275(13) 0.0211(12) 0.0006(9) 0.0076(9) 0.0019(10)
C8 0.0160(12) 0.0209(11) 0.0209(12) 0.0002(8) 0.0068(9) -0.0009(9)
C9 0.0214(12) 0.0229(12) 0.0204(12) 0.0019(9) 0.0108(9) 0.0022(10)
C10 0.0230(13) 0.0252(13) 0.0245(12) -0.0026(9) 0.0137(10) 0.0006(10)
C11 0.0258(13) 0.0194(12) 0.0207(12) 0.0054(9) 0.0098(9) 0.0041(10)
C12 0.0280(13) 0.0324(13) 0.0296(13) -0.0030(10) 0.0161(10) -0.0026(11)
C13 0.0262(13) 0.0382(14) 0.0322(14) -0.0060(11) 0.0109(11) -0.0082(12)
C14 0.0360(15) 0.0281(13) 0.0249(13) -0.0047(10) 0.0092(11) -0.0070(12)
C15 0.0391(15) 0.0292(13) 0.0247(13) -0.0019(10) 0.0165(11) 0.0056(12)
C16 0.0263(13) 0.0298(13) 0.0254(13) 0.0016(10) 0.0134(10) 0.0020(10)
C17 0.0189(12) 0.0303(13) 0.0330(13) -0.0056(10) 0.0139(10) -0.0048(11)
C18 0.0249(13) 0.0294(12) 0.0316(13) -0.0043(10) 0.0128(10) -0.0044(11)
C19 0.0259(14) 0.0438(16) 0.0502(17) -0.0122(12) 0.0222(12) -0.0086(12)
N1 0.0192(10) 0.0246(10) 0.0201(10) 0.0013(7) 0.0088(8) 0.0019(8)
N2 0.0192(10) 0.0244(10) 0.0241(10) -0.0023(8) 0.0109(8) -0.0005(8)
O1 0.0193(9) 0.0309(9) 0.0218(9) 0.0040(6) 0.0086(7) 0.0014(7)

loop_
_atom_type_symbol
_atom_type_description
_atom_type_scat_dispersion_real
_atom_type_scat_dispersion_imag
_atom_type_scat_source
C C 0.0181 0.0091 'International Tables Vol C Tables 4.2.6.8 and 6.1.1.4'
H H 0.0000 0.0000 'International Tables Vol C Tables 4.2.6.8 and 6.1.1.4'
N N 0.0311 0.0180 'International Tables Vol C Tables 4.2.6.8 and 6.1.1.4'
O O 0.0492 0.0322 'International Tables Vol C Tables 4.2.6.8 and 6.1.1.4'

loop_
_geom_angle_atom_site_label_1
_geom_angle_atom_site_label_2
_geom_angle_atom_site_label_3
_geom_angle
C2 C1 C6 119.0(2)
C2 C1 C7 119.5(2)
C6 C1 C7 121.4(2)
C1 C2 C3 120.8(2)
C1 C2 H2A 119.6
C3 C2 H2A 119.6
C4 C3 C2 120.1(2)
C4 C3 H3A 120.0
C2 C3 H3A 120.0
C3 C4 C5 119.6(2)
C3 C4 H4A 120.2
C5 C4 H4A 120.2
C4 C5 C6 120.5(2)
C4 C5 H5A 119.7
C6 C5 H5A 119.7
C1 C6 C5 120.0(2)
C1 C6 H6A 120.0
C5 C6 H6A 120.0
O1 C7 C8 110.19(18)
O1 C7 C1 111.73(18)
C8 C7 C1 112.94(18)
O1 C7 H7A 107.2
C8 C7 H7A 107.2
C1 C7 H7A 107.2
N1 C8 N2 110.89(19)
N1 C8 C7 124.02(19)
N2 C8 C7 125.1(2)
C10 C9 N1 108.87(19)
C10 C9 C11 129.4(2)
N1 C9 C11 121.73(19)
C9 C10 N2 106.59(19)
C9 C10 H10A 126.7
N2 C10 H10A 126.7
C12 C11 C16 118.0(2)
C12 C11 C9 121.3(2)
C16 C11 C9 120.7(2)
C13 C12 C11 121.1(2)
C13 C12 H12A 119.5
C11 C12 H12A 119.5
C12 C13 C14 120.3(2)
C12 C13 H13A 119.9
C14 C13 H13A 119.9
C15 C14 C13 119.3(2)
C15 C14 H14A 120.4
C13 C14 H14A 120.4
C14 C15 C16 120.8(2)
C14 C15 H15A 119.6
C16 C15 H15A 119.6
C15 C16 C11 120.6(2)
C15 C16 H16A 119.7
C11 C16 H16A 119.7
C18 C17 N2 112.63(19)
C18 C17 H17A 109.1
N2 C17 H17A 109.1
C18 C17 H17B 109.1
N2 C17 H17B 109.1
H17A C17 H17B 107.8
C19 C18 C17 175.6(3)
C18 C19 H19A 167.1
C8 N1 C9 106.39(18)
C8 N2 C10 107.26(18)
C8 N2 C17 125.67(18)
C10 N2 C17 126.96(18)
C7 O1 H1O 111.0

loop_
_geom_bond_atom_site_label_1
_geom_bond_atom_site_label_2
_geom_bond_distance
C1 C2 1.386(3)
C1 C6 1.389(3)
C1 C7 1.522(3)
C2 C3 1.387(3)
C2 H2A 0.9500
C3 C4 1.379(4)
C3 H3A 0.9500
C4 C5 1.382(4)
C4 H4A 0.9500
C5 C6 1.392(4)
C5 H5A 0.9500
C6 H6A 0.9500
C7 O1 1.423(3)
C7 C8 1.504(3)
C7 H7A 1.0000
C8 N1 1.321(3)
C8 N2 1.360(3)
C9 C10 1.365(3)
C9 N1 1.391(3)
C9 C11 1.471(3)
C10 N2 1.379(3)
C10 H10A 0.9500
C11 C12 1.390(3)
C11 C16 1.399(3)
C12 C13 1.381(4)
C12 H12A 0.9500
C13 C14 1.381(4)
C13 H13A 0.9500
C14 C15 1.378(4)
C14 H14A 0.9500
C15 C16 1.378(3)
C15 H15A 0.9500
C16 H16A 0.9500
C17 C18 1.458(3)
C17 N2 1.470(3)
C17 H17A 0.9900
C17 H17B 0.9900
C18 C19 1.181(4)
C19 H19A 0.9601
O1 H1O 0.8501

loop_
_geom_torsion_atom_site_label_1
_geom_torsion_atom_site_label_2
_geom_torsion_atom_site_label_3
_geom_torsion_atom_site_label_4
_geom_torsion
C6 C1 C2 C3 -0.4(3)
C7 C1 C2 C3 -176.8(2)
C1 C2 C3 C4 -0.4(3)
C2 C3 C4 C5 0.6(4)
C3 C4 C5 C6 0.0(4)
C2 C1 C6 C5 1.0(3)
C7 C1 C6 C5 177.3(2)
C4 C5 C6 C1 -0.8(4)
C2 C1 C7 O1 -166.96(19)
C6 C1 C7 O1 16.7(3)
C2 C1 C7 C8 -42.0(3)
C6 C1 C7 C8 141.6(2)
O1 C7 C8 N1 -111.4(2)
C1 C7 C8 N1 122.8(2)
O1 C7 C8 N2 67.7(3)
C1 C7 C8 N2 -58.0(3)
N1 C9 C10 N2 0.3(2)
C11 C9 C10 N2 -179.4(2)
C10 C9 C11 C12 171.2(2)
N1 C9 C11 C12 -8.5(3)
C10 C9 C11 C16 -8.1(4)
N1 C9 C11 C16 172.2(2)
C16 C11 C12 C13 0.5(4)
C9 C11 C12 C13 -178.8(2)
C11 C12 C13 C14 -1.2(4)
C12 C13 C14 C15 1.1(4)
C13 C14 C15 C16 -0.5(4)
C14 C15 C16 C11 -0.2(4)
C12 C11 C16 C15 0.1(3)
C9 C11 C16 C15 179.4(2)
N2 C17 C18 C19 -178(100)
N2 C8 N1 C9 -0.1(2)
C7 C8 N1 C9 179.18(19)
C10 C9 N1 C8 -0.1(2)
C11 C9 N1 C8 179.59(19)
N1 C8 N2 C10 0.3(2)
C7 C8 N2 C10 -179.0(2)
N1 C8 N2 C17 -176.08(19)
C7 C8 N2 C17 4.7(3)
C9 C10 N2 C8 -0.3(2)
C9 C10 N2 C17 175.9(2)
C18 C17 N2 C8 -159.1(2)
C18 C17 N2 C10 25.3(3)
